data_8102812
loop_
_publ_author_name
'Chun-Hua Zhang'
'Junjun Zhang'
'Wei Li'
'Bi-Hui Li'

_publ_section_title
;
 Crystal structure of
 4,4'-bis{[3-(2-pyridyl)-1,2,4-triazol-1-yl]methyl}biphenyl, C28H22N8,
 at 113 K
;
_journal_issue 3
_journal_name_full 'Zeitschrift f\"ur Kristallographie - New Crystal Structures'
_journal_page_first 599
_journal_volume 225
_journal_year 2010
_chemical_formula_sum 'C28 H22 N8'
_chemical_formula_weight 470.54
_chemical_name_systematic
; 
4,4'-bis{[3-(2-pyridyl)-1,2,4-
triazol-1-yl]-methyl}bipheny, C28H22N8
;
_space_group_IT_number 14
_symmetry_cell_setting monoclinic
_symmetry_space_group_name_Hall '-P 2yn'
_symmetry_space_group_name_H-M 'P 1 21/n 1'
_atom_sites_solution_hydrogens geom
_atom_sites_solution_primary direct
_atom_sites_solution_secondary difmap
_audit_creation_method SHELXL-97
_cell_angle_alpha 90.00
_cell_angle_beta 100.834(3)
_cell_angle_gamma 90.00
_cell_formula_units_Z 4
_cell_length_a 8.0956(17)
_cell_length_b 14.817(3)
_cell_length_c 19.235(4)
_cell_measurement_reflns_used 6839
_cell_measurement_temperature 113(2)
_cell_measurement_theta_max 27.9
_cell_measurement_theta_min 1.7
_cell_volume 2266.2(8)
_computing_cell_refinement CrystalClear
_computing_data_collection CrystalClear
_computing_data_reduction CrystalClear
_computing_molecular_graphics 'Bruker SHELXTL'
_computing_publication_material 'CrystalStructure 3.8'
_computing_structure_refinement 'SHELXL-97 (Sheldrick, 1997)'
_computing_structure_solution 'SHELXS-97 (Sheldrick, 1990)'
_diffrn_ambient_temperature 113(2)
_diffrn_detector_area_resol_mean 14.63
_diffrn_measured_fraction_theta_full 0.998
_diffrn_measured_fraction_theta_max 0.998
_diffrn_measurement_device_type 'Rigaku Saturn CCD area detector'
_diffrn_measurement_method '\w and \f scans'
_diffrn_radiation_monochromator multilayer
_diffrn_radiation_source 'rotating anode'
_diffrn_radiation_type MoK\a
_diffrn_radiation_wavelength 0.71073
_diffrn_reflns_av_R_equivalents 0.0337
_diffrn_reflns_av_sigmaI/netI 0.0339
_diffrn_reflns_limit_h_max 9
_diffrn_reflns_limit_h_min -9
_diffrn_reflns_limit_k_max 17
_diffrn_reflns_limit_k_min -17
_diffrn_reflns_limit_l_max 22
_diffrn_reflns_limit_l_min -17
_diffrn_reflns_number 15376
_diffrn_reflns_theta_full 25.02
_diffrn_reflns_theta_max 25.02
_diffrn_reflns_theta_min 1.75
_diffrn_standards_decay_% 0
_diffrn_standards_interval_count 0
_diffrn_standards_interval_time 0
_diffrn_standards_number 0
_exptl_absorpt_coefficient_mu 0.087
_exptl_absorpt_correction_T_max 0.9931
_exptl_absorpt_correction_T_min 0.9828
_exptl_absorpt_correction_type multi-scan
_exptl_absorpt_process_details CrystalClear
_exptl_crystal_colour Colorless
_exptl_crystal_density_diffrn 1.379
_exptl_crystal_density_meas 0
_exptl_crystal_density_method 'not measured'
_exptl_crystal_description Prism
_exptl_crystal_F_000 984
_exptl_crystal_size_max 0.20
_exptl_crystal_size_mid 0.10
_exptl_crystal_size_min 0.08
_refine_diff_density_max 0.167
_refine_diff_density_min -0.246
_refine_diff_density_rms 0.040
_refine_ls_extinction_method none
_refine_ls_goodness_of_fit_ref 1.051
_refine_ls_hydrogen_treatment constr
_refine_ls_matrix_type full
_refine_ls_number_parameters 325
_refine_ls_number_reflns 3992
_refine_ls_number_restraints 0
_refine_ls_restrained_S_all 1.051
_refine_ls_R_factor_all 0.0456
_refine_ls_R_factor_gt 0.0387
_refine_ls_shift/su_max 0.001
_refine_ls_shift/su_mean 0.000
_refine_ls_structure_factor_coef Fsqd
_refine_ls_weighting_details 'calc w=1/[\s^2^(Fo^2^)+(0.0518P)^2^+0.1173P] where P=(Fo^2^+2Fc^2^)/3'
_refine_ls_weighting_scheme calc
_refine_ls_wR_factor_gt 0.0879
_refine_ls_wR_factor_ref 0.0922
_reflns_number_gt 3548
_reflns_number_total 3992
_reflns_threshold_expression >2sigma(I)
_cod_data_source_file 1267-3132.cff
_cod_data_source_block shelx
_cod_depositor_comments
;
The following automatic conversions were performed:
'_symmetry_cell_setting' value 'Monoclinic' changed to 'monoclinic'
according to '/home/saulius/struct/CIF-dictionaries/cif_core.dic'
dictionary named 'cif_core.dic' version 2.4.1 from
2010-06-29.

'_exptl_absorpt_correction_type' value 'MULTI-SCAN' changed
to 'multi-scan' according to
'/home/saulius/struct/CIF-dictionaries/cif_core.dic' dictionary named
'cif_core.dic' version 2.4.1 from
2010-06-29.

'_refine_ls_hydrogen_treatment' value 'CONSTR' changed to
'constr' according to '/home/saulius/struct/CIF-dictionaries/cif_core.dic'
dictionary named 'cif_core.dic' version 2.4.1 from 2010-06-29.

Automatic conversion script
Id: cif_fix_enum 1555 2011-01-17 13:19:09Z saulius 
;
_cod_original_sg_symbol_H-M P2(1)/n
_cod_database_code 8102812

loop_
_symmetry_equiv_pos_as_xyz
'x, y, z'
'-x+1/2, y+1/2, -z+1/2'
'-x, -y, -z'
'x-1/2, -y-1/2, z-1/2'

loop_
_atom_site_label
_atom_site_type_symbol
_atom_site_fract_x
_atom_site_fract_y
_atom_site_fract_z
_atom_site_U_iso_or_equiv
_atom_site_adp_type
_atom_site_occupancy
_atom_site_symmetry_multiplicity
_atom_site_calc_flag
_atom_site_refinement_flags
_atom_site_disorder_assembly
_atom_site_disorder_group
N1 N 0.73992(14) 0.09158(9) 1.11066(6) 0.0242(3) Uani 1 1 d . . .
N2 N 0.93912(14) 0.28208(8) 1.21388(6) 0.0233(3) Uani 1 1 d . . .
N3 N 1.00174(14) 0.34045(8) 1.11292(6) 0.0242(3) Uani 1 1 d . . .
N4 N 0.90467(14) 0.26489(8) 1.09848(6) 0.0201(3) Uani 1 1 d . . .
N5 N -0.41419(13) 0.48345(8) 0.79842(6) 0.0181(3) Uani 1 1 d . . .
N6 N -0.47827(14) 0.54794(8) 0.83665(6) 0.0233(3) Uani 1 1 d . . .
N7 N -0.46379(15) 0.60089(8) 0.72766(6) 0.0254(3) Uani 1 1 d . . .
N8 N -0.28613(14) 0.38516(8) 0.68807(6) 0.0225(3) Uani 1 1 d . . .
C1 C 0.66031(18) 0.01493(11) 1.12057(8) 0.0274(4) Uani 1 1 d . . .
H1 H 0.6358 -0.0259 1.0819 0.033 Uiso 1 1 calc R . .
C2 C 0.61121(18) -0.00906(11) 1.18298(8) 0.0266(3) Uani 1 1 d . . .
H2 H 0.5575 -0.0652 1.1874 0.032 Uiso 1 1 calc R . .
C3 C 0.64226(18) 0.05083(11) 1.23883(8) 0.0271(4) Uani 1 1 d . . .
H3 H 0.6089 0.0370 1.2824 0.032 Uiso 1 1 calc R . .
C4 C 0.72248(17) 0.13106(10) 1.23039(7) 0.0239(3) Uani 1 1 d . . .
H4 H 0.7439 0.1737 1.2679 0.029 Uiso 1 1 calc R . .
C5 C 0.77145(16) 0.14863(10) 1.16635(7) 0.0193(3) Uani 1 1 d . . .
C6 C 0.86825(16) 0.23111(10) 1.15893(7) 0.0189(3) Uani 1 1 d . . .
C7 C 1.01873(17) 0.34666(10) 1.18253(8) 0.0246(3) Uani 1 1 d . . .
H7 H 1.0825 0.3933 1.2089 0.030 Uiso 1 1 calc R . .
C8 C 0.84519(17) 0.24003(10) 1.02452(7) 0.0210(3) Uani 1 1 d . . .
H8A H 0.8600 0.1742 1.0191 0.025 Uiso 1 1 calc R . .
H8B H 0.9146 0.2713 0.9947 0.025 Uiso 1 1 calc R . .
C9 C 0.66265(17) 0.26397(9) 0.99870(7) 0.0191(3) Uani 1 1 d . . .
C10 C 0.57059(16) 0.21771(9) 0.94146(7) 0.0196(3) Uani 1 1 d . . .
H10 H 0.6213 0.1691 0.9211 0.023 Uiso 1 1 calc R . .
C11 C 0.40603(16) 0.24150(9) 0.91368(7) 0.0191(3) Uani 1 1 d . . .
H11 H 0.3467 0.2098 0.8737 0.023 Uiso 1 1 calc R . .
C12 C 0.32506(16) 0.31137(9) 0.94333(7) 0.0170(3) Uani 1 1 d . . .
C13 C 0.41784(17) 0.35628(10) 1.00157(7) 0.0218(3) Uani 1 1 d . . .
H13 H 0.3661 0.4032 1.0234 0.026 Uiso 1 1 calc R . .
C14 C 0.58403(17) 0.33390(10) 1.02824(7) 0.0216(3) Uani 1 1 d . . .
H14 H 0.6450 0.3667 1.0672 0.026 Uiso 1 1 calc R . .
C15 C 0.14754(16) 0.33546(9) 0.91394(7) 0.0169(3) Uani 1 1 d . . .
C16 C 0.04112(16) 0.27335(9) 0.87284(7) 0.0185(3) Uani 1 1 d . . .
H16 H 0.0832 0.2154 0.8643 0.022 Uiso 1 1 calc R . .
C17 C -0.12428(16) 0.29464(10) 0.84441(7) 0.0188(3) Uani 1 1 d . . .
H17 H -0.1927 0.2519 0.8154 0.023 Uiso 1 1 calc R . .
C18 C -0.19148(16) 0.37756(9) 0.85771(6) 0.0170(3) Uani 1 1 d . . .
C19 C -0.08768(17) 0.44014(9) 0.89876(7) 0.0190(3) Uani 1 1 d . . .
H19 H -0.1317 0.4972 0.9085 0.023 Uiso 1 1 calc R . .
C20 C 0.07978(16) 0.41983(10) 0.92561(7) 0.0189(3) Uani 1 1 d . . .
H20 H 0.1495 0.4640 0.9524 0.023 Uiso 1 1 calc R . .
C21 C -0.37563(16) 0.39456(9) 0.83061(7) 0.0190(3) Uani 1 1 d . . .
H21A H -0.4187 0.3477 0.7951 0.023 Uiso 1 1 calc R . .
H21B H -0.4364 0.3879 0.8704 0.023 Uiso 1 1 calc R . .
C22 C -0.50497(18) 0.61608(10) 0.79157(7) 0.0264(3) Uani 1 1 d . . .
H22 H -0.5501 0.6720 0.8033 0.032 Uiso 1 1 calc R . .
C23 C -0.40673(16) 0.51629(10) 0.73324(7) 0.0184(3) Uani 1 1 d . . .
C24 C -0.34646(15) 0.46902(10) 0.67558(7) 0.0191(3) Uani 1 1 d . . .
C25 C -0.35585(17) 0.51279(11) 0.61077(7) 0.0272(4) Uani 1 1 d . . .
H25 H -0.4003 0.5721 0.6039 0.033 Uiso 1 1 calc R . .
C26 C -0.29934(19) 0.46826(12) 0.55678(8) 0.0329(4) Uani 1 1 d . . .
H26 H -0.3038 0.4965 0.5121 0.040 Uiso 1 1 calc R . .
C27 C -0.23602(19) 0.38170(12) 0.56886(8) 0.0314(4) Uani 1 1 d . . .
H27 H -0.1960 0.3494 0.5327 0.038 Uiso 1 1 calc R . .
C28 C -0.23221(17) 0.34333(11) 0.63465(8) 0.0270(4) Uani 1 1 d . . .
H28 H -0.1889 0.2839 0.6425 0.032 Uiso 1 1 calc R . .

loop_
_atom_site_aniso_label
_atom_site_aniso_U_11
_atom_site_aniso_U_22
_atom_site_aniso_U_33
_atom_site_aniso_U_23
_atom_site_aniso_U_13
_atom_site_aniso_U_12
N1 0.0289(7) 0.0217(7) 0.0225(6) -0.0014(5) 0.0058(5) -0.0017(6)
N2 0.0247(6) 0.0215(7) 0.0225(6) -0.0014(5) 0.0012(5) 0.0014(5)
N3 0.0237(6) 0.0195(7) 0.0286(7) -0.0006(5) 0.0030(5) -0.0030(5)
N4 0.0190(6) 0.0192(7) 0.0215(6) 0.0001(5) 0.0022(5) -0.0004(5)
N5 0.0200(6) 0.0157(7) 0.0184(6) -0.0009(5) 0.0034(5) 0.0003(5)
N6 0.0273(6) 0.0192(7) 0.0234(7) -0.0046(5) 0.0045(5) 0.0032(5)
N7 0.0285(7) 0.0185(7) 0.0290(7) 0.0031(5) 0.0047(5) 0.0021(6)
N8 0.0218(6) 0.0206(7) 0.0254(7) -0.0020(5) 0.0049(5) -0.0024(5)
C1 0.0341(8) 0.0228(9) 0.0268(8) -0.0044(6) 0.0093(7) -0.0040(7)
C2 0.0281(8) 0.0234(9) 0.0297(8) 0.0005(6) 0.0094(7) -0.0022(7)
C3 0.0259(8) 0.0335(10) 0.0233(8) 0.0031(6) 0.0087(6) -0.0007(7)
C4 0.0218(7) 0.0301(9) 0.0201(8) -0.0035(6) 0.0043(6) 0.0007(7)
C5 0.0153(7) 0.0208(8) 0.0205(7) 0.0005(6) 0.0005(5) 0.0041(6)
C6 0.0169(7) 0.0206(8) 0.0184(7) 0.0007(6) 0.0013(6) 0.0052(6)
C7 0.0256(8) 0.0207(9) 0.0261(8) -0.0034(6) 0.0015(6) -0.0019(6)
C8 0.0231(7) 0.0236(8) 0.0165(7) 0.0001(6) 0.0042(6) 0.0000(6)
C9 0.0218(7) 0.0196(8) 0.0165(7) 0.0039(6) 0.0052(6) -0.0001(6)
C10 0.0246(7) 0.0155(8) 0.0194(7) -0.0006(5) 0.0064(6) 0.0000(6)
C11 0.0227(7) 0.0172(8) 0.0174(7) -0.0013(5) 0.0038(6) -0.0035(6)
C12 0.0208(7) 0.0162(8) 0.0148(7) 0.0023(5) 0.0051(5) -0.0023(6)
C13 0.0243(8) 0.0220(8) 0.0194(7) -0.0032(6) 0.0051(6) 0.0026(6)
C14 0.0224(7) 0.0238(9) 0.0175(7) -0.0034(6) 0.0008(6) -0.0021(6)
C15 0.0207(7) 0.0185(8) 0.0123(7) 0.0014(5) 0.0049(5) -0.0011(6)
C16 0.0218(7) 0.0159(8) 0.0182(7) -0.0010(5) 0.0052(6) 0.0001(6)
C17 0.0212(7) 0.0188(8) 0.0162(7) -0.0019(5) 0.0030(6) -0.0029(6)
C18 0.0208(7) 0.0182(8) 0.0129(7) 0.0028(5) 0.0049(5) -0.0012(6)
C19 0.0239(7) 0.0156(8) 0.0184(7) 0.0003(5) 0.0066(6) 0.0015(6)
C20 0.0210(7) 0.0179(8) 0.0173(7) -0.0020(6) 0.0026(6) -0.0035(6)
C21 0.0218(7) 0.0157(8) 0.0192(7) 0.0039(5) 0.0031(6) 0.0000(6)
C22 0.0320(8) 0.0181(8) 0.0290(8) -0.0019(6) 0.0061(7) 0.0035(7)
C23 0.0172(7) 0.0170(8) 0.0199(7) 0.0025(6) 0.0008(5) -0.0015(6)
C24 0.0136(7) 0.0208(8) 0.0222(7) 0.0001(6) 0.0019(6) -0.0023(6)
C25 0.0271(8) 0.0306(10) 0.0246(8) 0.0055(7) 0.0067(6) 0.0023(7)
C26 0.0343(9) 0.0432(11) 0.0227(8) 0.0032(7) 0.0088(7) -0.0004(8)
C27 0.0306(8) 0.0380(11) 0.0282(9) -0.0100(7) 0.0123(7) -0.0056(8)
C28 0.0251(8) 0.0223(9) 0.0344(9) -0.0059(7) 0.0075(7) -0.0025(7)

loop_
_atom_type_symbol
_atom_type_description
_atom_type_scat_dispersion_real
_atom_type_scat_dispersion_imag
_atom_type_scat_source
C C 0.0033 0.0016 'International Tables Vol C Tables 4.2.6.8 and 6.1.1.4'
H H 0.0000 0.0000 'International Tables Vol C Tables 4.2.6.8 and 6.1.1.4'
N N 0.0061 0.0033 'International Tables Vol C Tables 4.2.6.8 and 6.1.1.4'

loop_
_geom_angle_atom_site_label_1
_geom_angle_atom_site_label_2
_geom_angle_atom_site_label_3
_geom_angle
_geom_angle_site_symmetry_1
_geom_angle_site_symmetry_3
_geom_angle_publ_flag
C1 N1 C5 116.29(12) . . ?
C6 N2 C7 102.48(12) . . ?
C7 N3 N4 102.07(11) . . ?
C6 N4 N3 109.85(11) . . ?
C6 N4 C8 131.35(12) . . ?
N3 N4 C8 118.45(11) . . ?
C23 N5 N6 109.50(11) . . ?
C23 N5 C21 132.11(11) . . ?
N6 N5 C21 118.30(10) . . ?
C22 N6 N5 102.30(11) . . ?
C23 N7 C22 102.96(11) . . ?
C24 N8 C28 116.82(12) . . ?
N1 C1 C2 124.62(14) . . ?
N1 C1 H1 117.7 . . ?
C2 C1 H1 117.7 . . ?
C3 C2 C1 118.13(15) . . ?
C3 C2 H2 120.9 . . ?
C1 C2 H2 120.9 . . ?
C4 C3 C2 118.94(13) . . ?
C4 C3 H3 120.5 . . ?
C2 C3 H3 120.5 . . ?
C3 C4 C5 119.06(13) . . ?
C3 C4 H4 120.5 . . ?
C5 C4 H4 120.5 . . ?
N1 C5 C4 122.93(13) . . ?
N1 C5 C6 117.85(12) . . ?
C4 C5 C6 119.18(12) . . ?
N2 C6 N4 109.94(13) . . ?
N2 C6 C5 123.29(12) . . ?
N4 C6 C5 126.73(12) . . ?
N3 C7 N2 115.66(13) . . ?
N3 C7 H7 122.2 . . ?
N2 C7 H7 122.2 . . ?
N4 C8 C9 112.59(11) . . ?
N4 C8 H8A 109.1 . . ?
C9 C8 H8A 109.1 . . ?
N4 C8 H8B 109.1 . . ?
C9 C8 H8B 109.1 . . ?
H8A C8 H8B 107.8 . . ?
C10 C9 C14 118.20(13) . . ?
C10 C9 C8 119.40(12) . . ?
C14 C9 C8 122.34(13) . . ?
C11 C10 C9 120.95(13) . . ?
C11 C10 H10 119.5 . . ?
C9 C10 H10 119.5 . . ?
C10 C11 C12 121.35(13) . . ?
C10 C11 H11 119.3 . . ?
C12 C11 H11 119.3 . . ?
C13 C12 C11 117.15(12) . . ?
C13 C12 C15 121.83(12) . . ?
C11 C12 C15 121.02(12) . . ?
C14 C13 C12 121.44(13) . . ?
C14 C13 H13 119.3 . . ?
C12 C13 H13 119.3 . . ?
C13 C14 C9 120.87(13) . . ?
C13 C14 H14 119.6 . . ?
C9 C14 H14 119.6 . . ?
C16 C15 C20 117.36(12) . . ?
C16 C15 C12 120.38(13) . . ?
C20 C15 C12 122.26(12) . . ?
C17 C16 C15 121.35(13) . . ?
C17 C16 H16 119.3 . . ?
C15 C16 H16 119.3 . . ?
C16 C17 C18 120.86(13) . . ?
C16 C17 H17 119.6 . . ?
C18 C17 H17 119.6 . . ?
C17 C18 C19 118.59(12) . . ?
C17 C18 C21 118.80(12) . . ?
C19 C18 C21 122.52(12) . . ?
C20 C19 C18 120.58(13) . . ?
C20 C19 H19 119.7 . . ?
C18 C19 H19 119.7 . . ?
C19 C20 C15 121.19(13) . . ?
C19 C20 H20 119.4 . . ?
C15 C20 H20 119.4 . . ?
N5 C21 C18 114.56(11) . . ?
N5 C21 H21A 108.6 . . ?
C18 C21 H21A 108.6 . . ?
N5 C21 H21B 108.6 . . ?
C18 C21 H21B 108.6 . . ?
H21A C21 H21B 107.6 . . ?
N6 C22 N7 115.56(13) . . ?
N6 C22 H22 122.2 . . ?
N7 C22 H22 122.2 . . ?
N7 C23 N5 109.68(11) . . ?
N7 C23 C24 123.11(12) . . ?
N5 C23 C24 127.21(13) . . ?
N8 C24 C25 123.25(13) . . ?
N8 C24 C23 117.89(12) . . ?
C25 C24 C23 118.85(13) . . ?
C26 C25 C24 118.72(15) . . ?
C26 C25 H25 120.6 . . ?
C24 C25 H25 120.6 . . ?
C25 C26 C27 118.79(14) . . ?
C25 C26 H26 120.6 . . ?
C27 C26 H26 120.6 . . ?
C28 C27 C26 118.59(14) . . ?
C28 C27 H27 120.7 . . ?
C26 C27 H27 120.7 . . ?
N8 C28 C27 123.83(15) . . ?
N8 C28 H28 118.1 . . ?
C27 C28 H28 118.1 . . ?

loop_
_geom_bond_atom_site_label_1
_geom_bond_atom_site_label_2
_geom_bond_distance
_geom_bond_site_symmetry_2
_geom_bond_publ_flag
N1 C1 1.3370(19) . ?
N1 C5 1.3506(18) . ?
N2 C6 1.3375(18) . ?
N2 C7 1.3567(18) . ?
N3 C7 1.3233(18) . ?
N3 N4 1.3660(16) . ?
N4 C6 1.3484(17) . ?
N4 C8 1.4607(17) . ?
N5 C23 1.3567(17) . ?
N5 N6 1.3660(15) . ?
N5 C21 1.4639(17) . ?
N6 C22 1.3219(18) . ?
N7 C23 1.3332(18) . ?
N7 C22 1.3517(17) . ?
N8 C24 1.3402(18) . ?
N8 C28 1.3414(18) . ?
C1 C2 1.3802(19) . ?
C1 H1 0.9500 . ?
C2 C3 1.379(2) . ?
C2 H2 0.9500 . ?
C3 C4 1.379(2) . ?
C3 H3 0.9500 . ?
C4 C5 1.3877(19) . ?
C4 H4 0.9500 . ?
C5 C6 1.473(2) . ?
C7 H7 0.9500 . ?
C8 C9 1.5101(19) . ?
C8 H8A 0.9900 . ?
C8 H8B 0.9900 . ?
C9 C10 1.3889(19) . ?
C9 C14 1.3920(19) . ?
C10 C11 1.3845(19) . ?
C10 H10 0.9500 . ?
C11 C12 1.4027(19) . ?
C11 H11 0.9500 . ?
C12 C13 1.3948(19) . ?
C12 C15 1.4856(19) . ?
C13 C14 1.3870(19) . ?
C13 H13 0.9500 . ?
C14 H14 0.9500 . ?
C15 C16 1.3994(19) . ?
C15 C20 1.4001(19) . ?
C16 C17 1.3843(19) . ?
C16 H16 0.9500 . ?
C17 C18 1.3867(19) . ?
C17 H17 0.9500 . ?
C18 C19 1.3929(19) . ?
C18 C21 1.5051(18) . ?
C19 C20 1.3900(19) . ?
C19 H19 0.9500 . ?
C20 H20 0.9500 . ?
C21 H21A 0.9900 . ?
C21 H21B 0.9900 . ?
C22 H22 0.9500 . ?
C23 C24 1.4705(19) . ?
C24 C25 1.3946(19) . ?
C25 C26 1.379(2) . ?
C25 H25 0.9500 . ?
C26 C27 1.385(2) . ?
C26 H26 0.9500 . ?
C27 C28 1.382(2) . ?
C27 H27 0.9500 . ?
C28 H28 0.9500 . ?

loop_
_geom_torsion_atom_site_label_1
_geom_torsion_atom_site_label_2
_geom_torsion_atom_site_label_3
_geom_torsion_atom_site_label_4
_geom_torsion
_geom_torsion_site_symmetry_1
_geom_torsion_site_symmetry_2
_geom_torsion_site_symmetry_3
_geom_torsion_site_symmetry_4
_geom_torsion_publ_flag
C7 N3 N4 C6 0.55(14) . . . . ?
C7 N3 N4 C8 174.54(11) . . . . ?
C23 N5 N6 C22 -0.16(14) . . . . ?
C21 N5 N6 C22 -177.15(11) . . . . ?
C5 N1 C1 C2 -0.7(2) . . . . ?
N1 C1 C2 C3 1.7(2) . . . . ?
C1 C2 C3 C4 -0.9(2) . . . . ?
C2 C3 C4 C5 -0.8(2) . . . . ?
C1 N1 C5 C4 -1.2(2) . . . . ?
C1 N1 C5 C6 176.26(12) . . . . ?
C3 C4 C5 N1 1.9(2) . . . . ?
C3 C4 C5 C6 -175.48(13) . . . . ?
C7 N2 C6 N4 -0.23(15) . . . . ?
C7 N2 C6 C5 177.50(12) . . . . ?
N3 N4 C6 N2 -0.20(15) . . . . ?
C8 N4 C6 N2 -173.16(13) . . . . ?
N3 N4 C6 C5 -177.84(12) . . . . ?
C8 N4 C6 C5 9.2(2) . . . . ?
N1 C5 C6 N2 -164.67(13) . . . . ?
C4 C5 C6 N2 12.9(2) . . . . ?
N1 C5 C6 N4 12.7(2) . . . . ?
C4 C5 C6 N4 -169.79(13) . . . . ?
N4 N3 C7 N2 -0.74(15) . . . . ?
C6 N2 C7 N3 0.64(16) . . . . ?
C6 N4 C8 C9 69.56(18) . . . . ?
N3 N4 C8 C9 -102.91(13) . . . . ?
N4 C8 C9 C10 -156.47(12) . . . . ?
N4 C8 C9 C14 26.46(18) . . . . ?
C14 C9 C10 C11 1.1(2) . . . . ?
C8 C9 C10 C11 -176.06(12) . . . . ?
C9 C10 C11 C12 -1.7(2) . . . . ?
C10 C11 C12 C13 0.52(19) . . . . ?
C10 C11 C12 C15 -178.97(12) . . . . ?
C11 C12 C13 C14 1.1(2) . . . . ?
C15 C12 C13 C14 -179.38(12) . . . . ?
C12 C13 C14 C9 -1.7(2) . . . . ?
C10 C9 C14 C13 0.5(2) . . . . ?
C8 C9 C14 C13 177.61(12) . . . . ?
C13 C12 C15 C16 -158.55(13) . . . . ?
C11 C12 C15 C16 20.92(19) . . . . ?
C13 C12 C15 C20 21.59(19) . . . . ?
C11 C12 C15 C20 -158.94(12) . . . . ?
C20 C15 C16 C17 0.44(19) . . . . ?
C12 C15 C16 C17 -179.43(11) . . . . ?
C15 C16 C17 C18 -2.1(2) . . . . ?
C16 C17 C18 C19 1.74(19) . . . . ?
C16 C17 C18 C21 -175.01(11) . . . . ?
C17 C18 C19 C20 0.16(19) . . . . ?
C21 C18 C19 C20 176.78(12) . . . . ?
C18 C19 C20 C15 -1.78(19) . . . . ?
C16 C15 C20 C19 1.46(19) . . . . ?
C12 C15 C20 C19 -178.67(12) . . . . ?
C23 N5 C21 C18 80.45(17) . . . . ?
N6 N5 C21 C18 -103.37(13) . . . . ?
C17 C18 C21 N5 -136.57(12) . . . . ?
C19 C18 C21 N5 46.82(17) . . . . ?
N5 N6 C22 N7 0.08(16) . . . . ?
C23 N7 C22 N6 0.03(16) . . . . ?
C22 N7 C23 N5 -0.14(15) . . . . ?
C22 N7 C23 C24 179.80(12) . . . . ?
N6 N5 C23 N7 0.20(15) . . . . ?
C21 N5 C23 N7 176.63(12) . . . . ?
N6 N5 C23 C24 -179.74(12) . . . . ?
C21 N5 C23 C24 -3.3(2) . . . . ?
C28 N8 C24 C25 0.4(2) . . . . ?
C28 N8 C24 C23 179.87(12) . . . . ?
N7 C23 C24 N8 177.59(12) . . . . ?
N5 C23 C24 N8 -2.5(2) . . . . ?
N7 C23 C24 C25 -2.9(2) . . . . ?
N5 C23 C24 C25 177.01(13) . . . . ?
N8 C24 C25 C26 -0.5(2) . . . . ?
C23 C24 C25 C26 -179.96(13) . . . . ?
C24 C25 C26 C27 0.2(2) . . . . ?
C25 C26 C27 C28 0.1(2) . . . . ?
C24 N8 C28 C27 -0.1(2) . . . . ?
C26 C27 C28 N8 -0.2(2) . . . . ?

loop_
_cod_related_entry_id
_cod_related_entry_database
_cod_related_entry_code
1 ChemSpider 30653998
